data_2231643
loop_
_publ_author_name
'Asiri, Abdullah M.'
'Khan, Salman A.'
'Tahir, M. Nawaz'

_publ_section_title
;
 2-[(2-Chlorobenzylidene)amino]-4,5,6,7-tetrahydro-1-benzothiophene-3-carbonitrile
;
_journal_coeditor_code NK2106
_journal_issue 9
_journal_name_full 'Acta Crystallographica Section E'
_journal_page_first o2355
_journal_paper_doi 10.1107/S1600536811032302
_journal_volume 67
_journal_year 2011
_chemical_formula_iupac 'C16 H13 Cl N2 S'
_chemical_formula_moiety 'C16 H13 Cl N2 S'
_chemical_formula_sum 'C16 H13 Cl N2 S'
_chemical_formula_weight 300.79
_chemical_name_systematic
;
2-[(2-Chlorobenzylidene)amino]-4,5,6,7-tetrahydro-1-benzothiophene-
3-carbonitrile
;
_space_group_IT_number 2
_symmetry_cell_setting triclinic
_symmetry_space_group_name_Hall '-P 1'
_symmetry_space_group_name_H-M 'P -1'
_atom_sites_solution_hydrogens geom
_atom_sites_solution_primary direct
_atom_sites_solution_secondary difmap
_audit_creation_method SHELXL-97
_cell_angle_alpha 85.975(2)
_cell_angle_beta 80.806(2)
_cell_angle_gamma 73.003(2)
_cell_formula_units_Z 2
_cell_length_a 8.3383(4)
_cell_length_b 8.6885(4)
_cell_length_c 10.5746(5)
_cell_measurement_reflns_used 2308
_cell_measurement_temperature 296(2)
_cell_measurement_theta_max 25.25
_cell_measurement_theta_min 3.00
_cell_volume 723.00(6)
_computing_cell_refinement 'SAINT (Bruker, 2009)'
_computing_data_collection 'APEX2 (Bruker, 2009)'
_computing_data_reduction 'SAINT (Bruker, 2009)'
_computing_molecular_graphics 'ORTEP-3 for Windows (Farrugia, 1997) and PLATON (Spek, 2009)'
_computing_publication_material 'WinGX (Farrugia, 1999) and PLATON (Spek, 2009)'
_computing_structure_refinement 'SHELXL97 (Sheldrick, 2008)'
_computing_structure_solution 'SHELXS97 (Sheldrick, 2008)'
_diffrn_ambient_temperature 296(2)
_diffrn_detector_area_resol_mean 8.20
_diffrn_measured_fraction_theta_full 0.996
_diffrn_measured_fraction_theta_max 0.997
_diffrn_measurement_device_type 'Bruker Kappa APEXII CCD'
_diffrn_measurement_method \w
_diffrn_radiation_monochromator graphite
_diffrn_radiation_source 'fine-focus sealed tube'
_diffrn_radiation_type MoK\a
_diffrn_radiation_wavelength 0.71073
_diffrn_reflns_av_R_equivalents 0.0190
_diffrn_reflns_av_sigmaI/netI 0.0167
_diffrn_reflns_limit_h_max 10
_diffrn_reflns_limit_h_min -9
_diffrn_reflns_limit_k_max 10
_diffrn_reflns_limit_k_min -10
_diffrn_reflns_limit_l_max 12
_diffrn_reflns_limit_l_min -12
_diffrn_reflns_number 10003
_diffrn_reflns_theta_full 25.25
_diffrn_reflns_theta_max 25.25
_diffrn_reflns_theta_min 3.00
_diffrn_standards_number 0
_exptl_absorpt_coefficient_mu 0.399
_exptl_absorpt_correction_T_max 0.951
_exptl_absorpt_correction_T_min 0.931
_exptl_absorpt_correction_type multi-scan
_exptl_absorpt_process_details '(SADABS; Bruker, 2005)'
_exptl_crystal_colour yellow
_exptl_crystal_density_diffrn 1.382
_exptl_crystal_density_method 'not measured'
_exptl_crystal_description rod
_exptl_crystal_F_000 312
_exptl_crystal_size_max 0.40
_exptl_crystal_size_mid 0.25
_exptl_crystal_size_min 0.25
_refine_diff_density_max 0.295
_refine_diff_density_min -0.337
_refine_ls_goodness_of_fit_ref 1.032
_refine_ls_hydrogen_treatment constr
_refine_ls_matrix_type full
_refine_ls_number_parameters 181
_refine_ls_number_reflns 2600
_refine_ls_number_restraints 0
_refine_ls_restrained_S_all 1.032
_refine_ls_R_factor_all 0.0416
_refine_ls_R_factor_gt 0.0369
_refine_ls_shift/su_max 0.000
_refine_ls_shift/su_mean 0.000
_refine_ls_structure_factor_coef Fsqd
_refine_ls_weighting_details 'calc w=1/[\s^2^(Fo^2^)+(0.0542P)^2^+0.2530P] where P=(Fo^2^+2Fc^2^)/3'
_refine_ls_weighting_scheme calc
_refine_ls_wR_factor_gt 0.0982
_refine_ls_wR_factor_ref 0.1048
_reflns_number_gt 2308
_reflns_number_total 2600
_reflns_threshold_expression I>2\s(I)
_cod_data_source_file nk2106.cif
_cod_data_source_block I
_cod_database_code 2231643
_cod_database_fobs_code 2231643

loop_
_symmetry_equiv_pos_site_id
_symmetry_equiv_pos_as_xyz
1 x,y,z
2 -x,-y,-z

loop_
_atom_site_aniso_label
_atom_site_aniso_U_11
_atom_site_aniso_U_22
_atom_site_aniso_U_33
_atom_site_aniso_U_12
_atom_site_aniso_U_13
_atom_site_aniso_U_23
Cl1 0.0933(4) 0.0609(3) 0.0809(4) -0.0090(3) 0.0284(3) 0.0135(3)
S1 0.0620(3) 0.0531(3) 0.0391(3) -0.0172(2) 0.0119(2) -0.0022(2)
N1 0.0988(15) 0.0503(10) 0.0746(12) -0.0181(10) -0.0035(11) 0.0008(9)
N2 0.0421(8) 0.0579(9) 0.0393(8) -0.0130(7) 0.0043(6) -0.0117(6)
C1 0.0419(9) 0.0528(10) 0.0373(8) -0.0138(7) 0.0020(7) -0.0100(7)
C2 0.0393(8) 0.0441(9) 0.0375(8) -0.0108(7) -0.0007(7) -0.0052(7)
C3 0.0376(8) 0.0446(9) 0.0365(8) -0.0113(7) 0.0013(6) -0.0051(7)
C4 0.0494(10) 0.0483(10) 0.0400(9) -0.0107(8) 0.0082(7) -0.0042(7)
C5 0.0584(11) 0.0571(11) 0.0507(11) -0.0076(9) 0.0146(9) -0.0069(9)
C6 0.0718(13) 0.0486(10) 0.0587(12) -0.0092(9) 0.0165(10) -0.0123(9)
C7 0.0635(12) 0.0425(10) 0.0542(11) -0.0095(8) 0.0064(9) -0.0009(8)
C8 0.0466(9) 0.0467(9) 0.0384(8) -0.0130(7) 0.0044(7) -0.0044(7)
C9 0.0521(10) 0.0460(10) 0.0447(9) -0.0099(8) 0.0009(8) -0.0091(8)
C10 0.0462(10) 0.0592(11) 0.0445(10) -0.0129(8) 0.0065(8) -0.0092(8)
C11 0.0413(9) 0.0547(10) 0.0413(9) -0.0130(8) 0.0040(7) -0.0077(7)
C12 0.0461(10) 0.0547(10) 0.0462(10) -0.0130(8) 0.0041(8) -0.0027(8)
C13 0.0453(10) 0.0701(12) 0.0447(10) -0.0151(9) 0.0099(8) -0.0062(9)
C14 0.0477(10) 0.0625(12) 0.0548(11) -0.0054(9) 0.0064(8) -0.0156(9)
C15 0.0634(12) 0.0543(11) 0.0604(12) -0.0074(9) 0.0070(10) -0.0042(9)
C16 0.0578(11) 0.0596(12) 0.0486(10) -0.0146(9) 0.0120(9) -0.0018(9)

loop_
_atom_site_type_symbol
_atom_site_label
_atom_site_fract_x
_atom_site_fract_y
_atom_site_fract_z
_atom_site_U_iso_or_equiv
_atom_site_thermal_displace_type
_atom_site_occupancy
_atom_site_disorder_group
Cl Cl1 0.51410(9) 0.59840(7) -0.31788(6) 0.0866(2) Uani 1.000 -16
S S1 0.05883(6) 0.76273(6) 0.05536(4) 0.0534(2) Uani 1.000 -16
N N1 0.0435(3) 0.2524(2) 0.3132(2) 0.0764(7) Uani 1.000 -16
N N2 0.24264(18) 0.44103(18) 0.02432(13) 0.0474(5) Uani 1.000 -16
C C1 0.1187(2) 0.5590(2) 0.09452(16) 0.0444(5) Uani 1.000 -16
C C2 0.0275(2) 0.53040(19) 0.20896(15) 0.0409(5) Uani 1.000 -16
C C3 -0.0859(2) 0.67215(19) 0.26797(15) 0.0402(5) Uani 1.000 -16
C C4 -0.1898(2) 0.6775(2) 0.39739(16) 0.0481(6) Uani 1.000 -16
C C5 -0.3072(3) 0.8451(2) 0.42743(19) 0.0596(6) Uani 1.000 -16
C C6 -0.2276(3) 0.9751(2) 0.3795(2) 0.0639(7) Uani 1.000 -16
C C7 -0.1776(3) 0.9748(2) 0.23394(18) 0.0563(6) Uani 1.000 -16
C C8 -0.0812(2) 0.8060(2) 0.19563(16) 0.0450(5) Uani 1.000 -16
C C9 0.0415(2) 0.3740(2) 0.26452(17) 0.0490(6) Uani 1.000 -16
C C10 0.3285(2) 0.4785(2) -0.07655(17) 0.0515(6) Uani 1.000 -16
C C11 0.4641(2) 0.3591(2) -0.15131(16) 0.0467(5) Uani 1.000 -16
C C12 0.5574(2) 0.4006(2) -0.26298(18) 0.0505(6) Uani 1.000 -16
C C13 0.6858(2) 0.2868(3) -0.33329(18) 0.0553(6) Uani 1.000 -16
C C14 0.7236(2) 0.1295(3) -0.29270(19) 0.0581(6) Uani 1.000 -16
C C15 0.6354(3) 0.0838(3) -0.1829(2) 0.0631(7) Uani 1.000 -16
C C16 0.5064(3) 0.1976(2) -0.11318(19) 0.0580(6) Uani 1.000 -16
H H4A -0.11493 0.64359 0.46182 0.0577 Uiso 1.000 -16
H H4B -0.25684 0.60246 0.40122 0.0577 Uiso 1.000 -16
H H5A -0.40913 0.86058 0.38900 0.0715 Uiso 1.000 -16
H H5B -0.34027 0.85337 0.51947 0.0715 Uiso 1.000 -16
H H6A -0.12747 0.96148 0.41971 0.0766 Uiso 1.000 -16
H H6B -0.30654 1.07855 0.40410 0.0766 Uiso 1.000 -16
H H7A -0.27819 1.01182 0.19234 0.0676 Uiso 1.000 -16
H H7B -0.10754 1.04641 0.20812 0.0676 Uiso 1.000 -16
H H10 0.30434 0.58581 -0.10391 0.0618 Uiso 1.000 -16
H H13 0.74600 0.31718 -0.40782 0.0664 Uiso 1.000 -16
H H14 0.80998 0.05264 -0.33990 0.0697 Uiso 1.000 -16
H H15 0.66233 -0.02358 -0.15544 0.0757 Uiso 1.000 -16
H H16 0.44656 0.16560 -0.03915 0.0696 Uiso 1.000 -16

loop_
_atom_type_symbol
_atom_type_description
_atom_type_scat_dispersion_real
_atom_type_scat_dispersion_imag
_atom_type_scat_source
C C 0.0033 0.0016 'International Tables Vol C Tables 4.2.6.8 and 6.1.1.4'
H H 0.0000 0.0000 'International Tables Vol C Tables 4.2.6.8 and 6.1.1.4'
N N 0.0061 0.0033 'International Tables Vol C Tables 4.2.6.8 and 6.1.1.4'
S S 0.1246 0.1234 'International Tables Vol C Tables 4.2.6.8 and 6.1.1.4'
Cl Cl 0.1484 0.1585 'International Tables Vol C Tables 4.2.6.8 and 6.1.1.4'

loop_
_geom_angle_atom_site_label_1
_geom_angle_atom_site_label_2
_geom_angle_atom_site_label_3
_geom_angle
_geom_angle_publ_flag
C1 S1 C8 92.06(8) no
C1 N2 C10 120.23(15) no
S1 C1 N2 126.07(13) no
S1 C1 C2 109.88(12) no
N2 C1 C2 124.04(15) no
C1 C2 C3 114.07(14) no
C1 C2 C9 123.61(15) no
C3 C2 C9 122.32(15) no
C2 C3 C4 125.31(14) no
C2 C3 C8 111.71(15) no
C4 C3 C8 122.86(15) no
C3 C4 C5 112.01(14) no
C4 C5 C6 112.83(19) no
C5 C6 C7 112.49(17) no
C6 C7 C8 108.21(14) no
S1 C8 C3 112.24(13) no
S1 C8 C7 122.74(13) no
C3 C8 C7 124.94(16) no
N1 C9 C2 175.9(2) no
N2 C10 C11 122.19(16) no
C10 C11 C12 122.04(15) no
C10 C11 C16 120.95(16) no
C12 C11 C16 117.01(16) no
Cl1 C12 C11 120.35(13) no
Cl1 C12 C13 117.94(15) no
C11 C12 C13 121.71(17) no
C12 C13 C14 119.53(18) no
C13 C14 C15 120.6(2) no
C14 C15 C16 119.8(2) no
C11 C16 C15 121.36(19) no
C3 C4 H4A 109.00 no
C3 C4 H4B 109.00 no
C5 C4 H4A 109.00 no
C5 C4 H4B 109.00 no
H4A C4 H4B 108.00 no
C4 C5 H5A 109.00 no
C4 C5 H5B 109.00 no
C6 C5 H5A 109.00 no
C6 C5 H5B 109.00 no
H5A C5 H5B 108.00 no
C5 C6 H6A 109.00 no
C5 C6 H6B 109.00 no
C7 C6 H6A 109.00 no
C7 C6 H6B 109.00 no
H6A C6 H6B 108.00 no
C6 C7 H7A 110.00 no
C6 C7 H7B 110.00 no
C8 C7 H7A 110.00 no
C8 C7 H7B 110.00 no
H7A C7 H7B 108.00 no
N2 C10 H10 119.00 no
C11 C10 H10 119.00 no
C12 C13 H13 120.00 no
C14 C13 H13 120.00 no
C13 C14 H14 120.00 no
C15 C14 H14 120.00 no
C14 C15 H15 120.00 no
C16 C15 H15 120.00 no
C11 C16 H16 119.00 no
C15 C16 H16 119.00 no

loop_
_geom_bond_atom_site_label_1
_geom_bond_atom_site_label_2
_geom_bond_distance
_geom_bond_publ_flag
Cl1 C12 1.7277(18) no
S1 C1 1.7322(17) no
S1 C8 1.7243(18) no
N1 C9 1.139(2) no
N2 C1 1.383(2) no
N2 C10 1.265(2) no
C1 C2 1.371(2) no
C2 C3 1.428(2) no
C2 C9 1.422(2) no
C3 C4 1.494(2) no
C3 C8 1.353(2) no
C4 C5 1.521(2) no
C5 C6 1.491(3) no
C6 C7 1.529(3) no
C7 C8 1.500(2) no
C10 C11 1.457(2) no
C11 C12 1.393(3) no
C11 C16 1.390(2) no
C12 C13 1.381(3) no
C13 C14 1.364(3) no
C14 C15 1.371(3) no
C15 C16 1.380(3) no
C4 H4A 0.9700 no
C4 H4B 0.9700 no
C5 H5A 0.9700 no
C5 H5B 0.9700 no
C6 H6A 0.9700 no
C6 H6B 0.9700 no
C7 H7A 0.9700 no
C7 H7B 0.9700 no
C10 H10 0.9300 no
C13 H13 0.9300 no
C14 H14 0.9300 no
C15 H15 0.9300 no
C16 H16 0.9300 no

loop_
_geom_hbond_atom_site_label_D
_geom_hbond_atom_site_label_H
_geom_hbond_atom_site_label_A
_geom_hbond_site_symmetry_A
_geom_hbond_distance_DH
_geom_hbond_distance_HA
_geom_hbond_distance_DA
_geom_hbond_angle_DHA
_geom_hbond_publ_flag
C5 H5A Cg 2_565 0.97 2.87 3.744(3) 151 yes

loop_
_geom_torsion_atom_site_label_1
_geom_torsion_atom_site_label_2
_geom_torsion_atom_site_label_3
_geom_torsion_atom_site_label_4
_geom_torsion
_geom_torsion_publ_flag
C8 S1 C1 N2 -176.35(16) no
C8 S1 C1 C2 2.04(14) no
C1 S1 C8 C7 175.39(17) no
C1 S1 C8 C3 -1.37(15) no
C10 N2 C1 C2 -175.64(17) no
C1 N2 C10 C11 177.94(16) no
C10 N2 C1 S1 2.5(3) no
S1 C1 C2 C3 -2.3(2) no
S1 C1 C2 C9 176.99(14) no
N2 C1 C2 C3 176.19(16) no
N2 C1 C2 C9 -4.6(3) no
C9 C2 C3 C8 -177.98(16) no
C9 C2 C3 C4 5.9(3) no
C1 C2 C3 C4 -174.81(16) no
C1 C2 C3 C8 1.3(2) no
C2 C3 C4 C5 -175.60(17) no
C8 C3 C4 C5 8.7(2) no
C2 C3 C8 S1 0.3(2) no
C2 C3 C8 C7 -176.34(18) no
C4 C3 C8 S1 176.53(13) no
C4 C3 C8 C7 -0.2(3) no
C3 C4 C5 C6 -38.3(2) no
C4 C5 C6 C7 60.9(2) no
C5 C6 C7 C8 -48.8(3) no
C6 C7 C8 S1 -156.62(16) no
C6 C7 C8 C3 19.7(3) no
N2 C10 C11 C12 179.42(17) no
N2 C10 C11 C16 -0.9(3) no
C10 C11 C12 Cl1 -0.3(2) no
C10 C11 C12 C13 179.96(17) no
C16 C11 C12 Cl1 -179.97(15) no
C16 C11 C12 C13 0.3(3) no
C10 C11 C16 C15 -179.6(2) no
C12 C11 C16 C15 0.1(3) no
Cl1 C12 C13 C14 179.92(15) no
C11 C12 C13 C14 -0.3(3) no
C12 C13 C14 C15 -0.1(3) no
C13 C14 C15 C16 0.5(3) no
C14 C15 C16 C11 -0.5(4) no

loop_
_cod_related_entry_id
_cod_related_entry_database
_cod_related_entry_code
1 ChemSpider 7859978
